data_4026124
loop_
_publ_author_name
'Manjula B. Koralegedara'
'Hong W. Aw'
'Dennis H. Burns'

_publ_section_title
;
 Initial Structural Studies of Charged Receptors That Bind to Inorganic
 Phosphate Anion and to an Anionic Phospholipid Found in Bacterial
 Membranes
;
_journal_name_full 'Journal of Organic Chemistry'
_journal_page_first 1930
_journal_page_last 1933
_journal_paper_doi 10.1021/jo102383j
_journal_volume 76
_journal_year 2011
_chemical_formula_sum 'C27 H42 Cl3 N2 O10 P2 S'
_chemical_formula_weight 754.98
_chemical_name_systematic
;
 ?
;
_space_group_IT_number 15
_symmetry_cell_setting monoclinic
_symmetry_space_group_name_Hall '-C 2yc'
_symmetry_space_group_name_H-M 'C 1 2/c 1'
_atom_sites_solution_hydrogens geom
_atom_sites_solution_primary direct
_atom_sites_solution_secondary difmap
_audit_creation_method SHELXL-97
_cell_angle_alpha 90.00
_cell_angle_beta 130.712(5)
_cell_angle_gamma 90.00
_cell_formula_units_Z 8
_cell_length_a 30.780(3)
_cell_length_b 12.9394(13)
_cell_length_c 23.090(4)
_cell_measurement_reflns_used 9261
_cell_measurement_temperature 150(2)
_cell_measurement_theta_max 19.82
_cell_measurement_theta_min 3.06
_cell_volume 6970.7(16)
_computing_cell_refinement 'Bruker SMART'
_computing_data_collection 'Bruker SMART'
_computing_data_reduction 'Bruker SAINT'
_computing_molecular_graphics 'Bruker SHELXTL'
_computing_publication_material 'Bruker SHELXTL'
_computing_structure_refinement 'SHELXL-97 (Sheldrick, 1997)'
_computing_structure_solution 'SHELXS-97 (Sheldrick, 1990)'
_diffrn_ambient_temperature 150(2)
_diffrn_measured_fraction_theta_full 0.998
_diffrn_measured_fraction_theta_max 0.998
_diffrn_measurement_device_type 'CCD area detector'
_diffrn_measurement_method 'phi and omega scans'
_diffrn_radiation_monochromator graphite
_diffrn_radiation_source 'fine-focus sealed tube'
_diffrn_radiation_type MoK\a
_diffrn_radiation_wavelength 0.71073
_diffrn_reflns_av_R_equivalents 0.1027
_diffrn_reflns_av_sigmaI/netI 0.0666
_diffrn_reflns_limit_h_max 37
_diffrn_reflns_limit_h_min -37
_diffrn_reflns_limit_k_max 15
_diffrn_reflns_limit_k_min -15
_diffrn_reflns_limit_l_max 28
_diffrn_reflns_limit_l_min -28
_diffrn_reflns_number 105274
_diffrn_reflns_theta_full 26.00
_diffrn_reflns_theta_max 26.00
_diffrn_reflns_theta_min 3.06
_exptl_absorpt_coefficient_mu 0.469
_exptl_absorpt_correction_type none
_exptl_crystal_density_diffrn 1.439
_exptl_crystal_density_meas 0
_exptl_crystal_F_000 3160
_refine_diff_density_max 0.703
_refine_diff_density_min -0.821
_refine_diff_density_rms 0.102
_refine_ls_extinction_method none
_refine_ls_goodness_of_fit_ref 1.128
_refine_ls_hydrogen_treatment mixed
_refine_ls_matrix_type full
_refine_ls_number_parameters 394
_refine_ls_number_reflns 6829
_refine_ls_number_restraints 0
_refine_ls_restrained_S_all 1.128
_refine_ls_R_factor_all 0.1557
_refine_ls_R_factor_gt 0.0828
_refine_ls_shift/su_max 0.005
_refine_ls_shift/su_mean 0.000
_refine_ls_structure_factor_coef Fsqd
_refine_ls_weighting_details 'calc w=1/[\s^2^(Fo^2^)+(0.0876P)^2^+43.1833P] where P=(Fo^2^+2Fc^2^)/3'
_refine_ls_weighting_scheme calc
_refine_ls_wR_factor_gt 0.1878
_refine_ls_wR_factor_ref 0.2482
_reflns_number_gt 3799
_reflns_number_total 6829
_reflns_threshold_expression >2sigma(I)
_cod_data_source_file jo102383j_si_002.cif
_cod_data_source_block mk0005
_cod_original_cell_volume 6970.6(16)
_cod_database_code 4026124

loop_
_symmetry_equiv_pos_as_xyz
'x, y, z'
'-x, y, -z+1/2'
'x+1/2, y+1/2, z'
'-x+1/2, y+1/2, -z+1/2'
'-x, -y, -z'
'x, -y, z-1/2'
'-x+1/2, -y+1/2, -z'
'x+1/2, -y+1/2, z-1/2'

loop_
_atom_site_label
_atom_site_type_symbol
_atom_site_fract_x
_atom_site_fract_y
_atom_site_fract_z
_atom_site_U_iso_or_equiv
_atom_site_adp_type
_atom_site_occupancy
_atom_site_symmetry_multiplicity
_atom_site_calc_flag
_atom_site_refinement_flags
P1 P 0.988170(7) 0.39000(11) 0.85402(9) 0.0391(4) Uani 1 1 d .
P2 P 0.89151(6) 0.24261(11) 0.64475(8) 0.0366(4) Uani 1 1 d .
C18 C 0.7221(3) -0.0651(4) 0.4794(3) 0.0456(15) Uani 1 1 d .
C23 C 0.8541(2) 0.0525(4) 0.7550(3) 0.0426(14) Uani 1 1 d .
H23A H 0.8825 0.0504 0.7479 0.051 Uiso 1 1 calc R
H23B H 0.8519 -0.0168 0.7712 0.051 Uiso 1 1 calc R
C25 C 0.9305(2) 0.1221(4) 0.8863(3) 0.0408(14) Uani 1 1 d .
H25A H 0.9368 0.0525 0.9084 0.049 Uiso 1 1 calc R
H25B H 0.9577 0.1321 0.8773 0.049 Uiso 1 1 calc R
C4 C 1.0408(3) 0.1612(4) 1.0309(3) 0.0459(15) Uani 1 1 d .
H4 H 1.0388 0.1112 0.9991 0.055 Uiso 1 1 calc R
C15 C 0.6989(2) 0.1640(4) 0.5605(3) 0.0403(13) Uani 1 1 d .
H15A H 0.6570 0.1657 0.5179 0.048 Uiso 1 1 calc R
H15B H 0.7063 0.1637 0.6092 0.048 Uiso 1 1 calc R
C6 C 0.9950(3) 0.2876(4) 1.0536(3) 0.0463(15) Uani 1 1 d .
C16 C 0.7238(2) 0.0672(4) 0.5550(3) 0.0382(13) Uani 1 1 d .
C20 C 0.7741(3) -0.1008(4) 0.5451(3) 0.0496(16) Uani 1 1 d .
H20 H 0.7917 -0.1583 0.5420 0.060 Uiso 1 1 calc R
C22 C 0.7761(2) 0.0302(4) 0.6200(3) 0.0397(13) Uani 1 1 d .
C10 C 0.8448(2) 0.4352(5) 0.8394(3) 0.0453(15) Uani 1 1 d .
H10A H 0.8488 0.3591 0.8419 0.054 Uiso 1 1 calc R
H10B H 0.8634 0.4636 0.8205 0.054 Uiso 1 1 calc R
C12 C 0.7536(3) 0.4594(4) 0.7005(3) 0.0459(15) Uani 1 1 d .
H12A H 0.7718 0.5120 0.6912 0.055 Uiso 1 1 calc R
H12B H 0.7128 0.4786 0.6696 0.055 Uiso 1 1 calc R
C11 C 0.7820(2) 0.4631(5) 0.7842(3) 0.0470(15) Uani 1 1 d .
H11A H 0.7776 0.5338 0.7963 0.056 Uiso 1 1 calc R
H11B H 0.7614 0.4153 0.7925 0.056 Uiso 1 1 calc R
C13 C 0.7567(3) 0.3546(4) 0.6725(3) 0.0452(14) Uani 1 1 d .
H13A H 0.7970 0.3394 0.6970 0.054 Uiso 1 1 calc R
H13B H 0.7433 0.2996 0.6874 0.054 Uiso 1 1 calc R
C7 C 1.0473(3) 0.3057(4) 1.1240(4) 0.0497(16) Uani 1 1 d .
H7 H 1.0497 0.3557 1.1561 0.060 Uiso 1 1 calc R
C17 C 0.6973(2) 0.0207(4) 0.4858(3) 0.0426(14) Uani 1 1 d .
H17 H 0.6616 0.0468 0.4414 0.051 Uiso 1 1 calc R
C24 C 0.8705(3) 0.1333(5) 0.8138(3) 0.0466(15) Uani 1 1 d .
H24A H 0.8655 0.2029 0.7923 0.056 Uiso 1 1 calc R
H24B H 0.8444 0.1278 0.8247 0.056 Uiso 1 1 calc R
C2 C 1.0970(3) 0.2547(5) 1.1508(3) 0.0509(16) Uani 1 1 d .
C19 C 0.6924(3) -0.1126(5) 0.4015(4) 0.0611(18) Uani 1 1 d .
H19A H 0.6643 -0.1637 0.3902 0.092 Uiso 1 1 calc R
H19B H 0.7210 -0.1465 0.4016 0.092 Uiso 1 1 calc R
H19C H 0.6729 -0.0583 0.3625 0.092 Uiso 1 1 calc R
C5 C 0.9917(3) 0.2126(4) 1.0055(3) 0.0440(14) Uani 1 1 d .
C21 C 0.8012(3) -0.0550(4) 0.6155(4) 0.0463(15) Uani 1 1 d .
H21 H 0.8367 -0.0814 0.6602 0.056 Uiso 1 1 calc R
C9 C 0.8745(3) 0.4765(5) 0.9180(4) 0.0532(16) Uani 1 1 d .
H9A H 0.8759 0.5529 0.9168 0.064 Uiso 1 1 calc R
H9B H 0.8519 0.4579 0.9331 0.064 Uiso 1 1 calc R
C3 C 1.0923(3) 0.1821(4) 1.1018(4) 0.0501(16) Uani 1 1 d .
H3 H 1.1256 0.1464 1.1181 0.060 Uiso 1 1 calc R
C8 C 0.9418(3) 0.3459(5) 1.0227(4) 0.0493(16) Uani 1 1 d .
H8A H 0.9081 0.2996 0.9904 0.059 Uiso 1 1 calc R
H8B H 0.9444 0.3706 1.0655 0.059 Uiso 1 1 calc R
C14 C 0.7202(3) 0.3545(4) 0.5866(3) 0.0445(14) Uani 1 1 d .
H14A H 0.6795 0.3636 0.5624 0.053 Uiso 1 1 calc R
H14B H 0.7312 0.4140 0.5716 0.053 Uiso 1 1 calc R
C1 C 1.1539(3) 0.2774(5) 1.2278(4) 0.071(2) Uani 1 1 d .
H1A H 1.1847 0.2579 1.2279 0.106 Uiso 1 1 calc R
H1B H 1.1575 0.2377 1.2669 0.106 Uiso 1 1 calc R
H1C H 1.1565 0.3514 1.2388 0.106 Uiso 1 1 calc R
O1 O 0.79910(16) 0.0831(3) 0.6857(2) 0.0420(9) Uani 1 1 d .
O2 O 0.93874(17) 0.2007(3) 0.9368(2) 0.0465(10) Uani 1 1 d .
N2 N 0.72598(19) 0.2575(3) 0.5571(3) 0.0359(10) Uani 1 1 d .
H2A H 0.7643 0.2444 0.5849 0.043 Uiso 1 1 calc R
H2B H 0.7097 0.2680 0.5072 0.043 Uiso 1 1 calc R
N1 N 0.9342(2) 0.4358(4) 0.9765(3) 0.0436(12) Uani 1 1 d .
H1E H 0.9475 0.4171 0.9520 0.052 Uiso 1 1 calc R
H1D H 0.9571 0.4887 1.0095 0.052 Uiso 1 1 calc R
O3 O 0.93073(18) 0.4342(3) 0.7852(2) 0.0496(11) Uani 1 1 d .
H3A H 0.9261 0.4146 0.7468 0.074 Uiso 1 1 calc R
O5 O 0.99081(16) 0.4176(3) 0.9238(2) 0.0432(10) Uani 1 1 d .
O4 O 0.99264(15) 0.2763(3) 0.8475(2) 0.0369(9) Uani 1 1 d .
O6 O 1.03854(19) 0.4504(3) 0.8729(3) 0.0541(11) Uani 1 1 d .
H6 H 1.0501 0.4170 0.8540 0.081 Uiso 1 1 calc R
O7 O 0.91098(15) 0.3541(3) 0.6670(2) 0.0371(9) Uani 1 1 d .
O8 O 0.91036(17) 0.1982(3) 0.6009(2) 0.0437(10) Uani 1 1 d .
H8 H 0.9430 0.2211 0.6207 0.066 Uiso 1 1 calc R
O10 O 0.82846(15) 0.2256(3) 0.5931(2) 0.0405(9) Uani 1 1 d .
O9 O 0.92217(18) 0.1769(3) 0.7188(2) 0.0495(11) Uani 1 1 d .
H9 H 0.9424 0.2157 0.7572 0.074 Uiso 1 1 calc R
C28 C 0.9277(3) 0.9381(5) 0.6131(5) 0.068(2) Uani 1 1 d .
H28 H 0.9116 0.9939 0.6242 0.082 Uiso 1 1 calc R
Cl1 Cl 0.92517(9) 0.81978(14) 0.64767(13) 0.0772(6) Uani 1 1 d .
Cl2 Cl 0.88891(11) 0.93136(16) 0.51506(14) 0.0942(7) Uani 1 1 d .
Cl3 Cl 0.99952(11) 0.9664(2) 0.65878(18) 0.1226(11) Uani 1 1 d .

loop_
_atom_site_aniso_label
_atom_site_aniso_U_11
_atom_site_aniso_U_22
_atom_site_aniso_U_33
_atom_site_aniso_U_23
_atom_site_aniso_U_13
_atom_site_aniso_U_12
P1 0.0473(9) 0.0297(8) 0.0492(9) -0.0037(7) 0.0355(8) 0.0018(7)
P2 0.0405(8) 0.0269(8) 0.0437(8) -0.0003(6) 0.0280(7) 0.0023(6)
C18 0.058(4) 0.027(3) 0.052(4) -0.001(3) 0.035(3) -0.007(3)
C23 0.048(3) 0.032(3) 0.048(3) 0.000(3) 0.032(3) -0.005(3)
C25 0.052(4) 0.023(3) 0.053(4) -0.007(2) 0.037(3) -0.002(3)
C4 0.061(4) 0.025(3) 0.048(4) 0.000(3) 0.034(3) 0.004(3)
C15 0.039(3) 0.036(3) 0.055(4) -0.001(3) 0.034(3) -0.003(3)
C6 0.065(4) 0.028(3) 0.052(4) -0.001(3) 0.041(4) -0.001(3)
C16 0.043(3) 0.029(3) 0.046(3) 0.000(2) 0.030(3) -0.001(3)
C20 0.063(4) 0.027(3) 0.054(4) 0.002(3) 0.036(4) 0.002(3)
C22 0.041(3) 0.031(3) 0.051(4) -0.003(3) 0.031(3) -0.007(3)
C10 0.051(4) 0.039(3) 0.051(4) 0.000(3) 0.035(3) 0.005(3)
C12 0.048(3) 0.029(3) 0.058(4) -0.003(3) 0.034(3) 0.004(3)
C11 0.049(4) 0.039(3) 0.056(4) -0.009(3) 0.035(3) 0.003(3)
C13 0.057(4) 0.029(3) 0.050(4) -0.001(3) 0.034(3) 0.004(3)
C7 0.074(5) 0.027(3) 0.057(4) -0.004(3) 0.047(4) -0.005(3)
C17 0.045(3) 0.029(3) 0.048(4) 0.007(3) 0.028(3) 0.002(3)
C24 0.053(4) 0.039(3) 0.053(4) 0.000(3) 0.037(3) -0.002(3)
C2 0.065(4) 0.031(3) 0.044(3) -0.001(3) 0.030(3) -0.007(3)
C19 0.078(5) 0.036(4) 0.059(4) -0.006(3) 0.040(4) 0.000(3)
C5 0.058(4) 0.024(3) 0.052(4) 0.001(3) 0.036(3) -0.001(3)
C21 0.052(4) 0.031(3) 0.052(4) 0.006(3) 0.032(3) 0.006(3)
C9 0.044(4) 0.053(4) 0.066(4) -0.009(3) 0.038(3) 0.002(3)
C3 0.061(4) 0.029(3) 0.054(4) 0.003(3) 0.035(4) 0.006(3)
C8 0.066(4) 0.035(3) 0.069(4) -0.010(3) 0.053(4) -0.009(3)
C14 0.054(4) 0.025(3) 0.058(4) 0.000(3) 0.038(3) 0.003(3)
C1 0.087(5) 0.045(4) 0.053(4) -0.002(3) 0.033(4) 0.001(4)
O1 0.045(2) 0.034(2) 0.045(2) -0.0005(17) 0.029(2) -0.0025(18)
O2 0.054(3) 0.032(2) 0.052(3) -0.0051(18) 0.034(2) 0.0002(19)
N2 0.041(3) 0.023(2) 0.044(3) -0.0001(19) 0.028(2) 0.001(2)
N1 0.048(3) 0.039(3) 0.048(3) -0.006(2) 0.033(3) 0.001(2)
O3 0.066(3) 0.038(2) 0.048(2) -0.0010(19) 0.039(2) 0.014(2)
O5 0.052(2) 0.036(2) 0.051(2) -0.0057(18) 0.038(2) -0.0016(18)
O4 0.044(2) 0.0216(19) 0.046(2) -0.0038(16) 0.0297(19) 0.0007(16)
O6 0.075(3) 0.028(2) 0.089(3) -0.016(2) 0.066(3) -0.008(2)
O7 0.047(2) 0.0208(19) 0.048(2) 0.0010(16) 0.0329(19) 0.0022(16)
O8 0.047(2) 0.032(2) 0.061(3) 0.0114(18) 0.039(2) 0.0088(18)
O10 0.042(2) 0.037(2) 0.046(2) 0.0002(17) 0.0300(19) 0.0034(18)
O9 0.060(3) 0.027(2) 0.043(2) -0.0016(17) 0.025(2) 0.0089(19)
C28 0.083(5) 0.038(4) 0.096(6) 0.002(4) 0.063(5) 0.001(4)
Cl1 0.0779(13) 0.0500(11) 0.1072(16) 0.0094(10) 0.0619(12) -0.0043(9)
Cl2 0.128(2) 0.0598(13) 0.0971(16) 0.0103(11) 0.0744(16) 0.0212(13)
Cl3 0.0943(18) 0.0981(19) 0.154(2) 0.0247(17) 0.0713(18) -0.0269(15)

loop_
_atom_type_symbol
_atom_type_description
_atom_type_scat_dispersion_real
_atom_type_scat_dispersion_imag
_atom_type_scat_source
C C 0.0033 0.0016 'International Tables Vol C Tables 4.2.6.8 and 6.1.1.4'
H H 0.0000 0.0000 'International Tables Vol C Tables 4.2.6.8 and 6.1.1.4'
N N 0.0061 0.0033 'International Tables Vol C Tables 4.2.6.8 and 6.1.1.4'
O O 0.0106 0.0060 'International Tables Vol C Tables 4.2.6.8 and 6.1.1.4'
P P 0.1023 0.0942 'International Tables Vol C Tables 4.2.6.8 and 6.1.1.4'
S S 0.1246 0.1234 'International Tables Vol C Tables 4.2.6.8 and 6.1.1.4'
Cl Cl 0.1484 0.1585 'International Tables Vol C Tables 4.2.6.8 and 6.1.1.4'

loop_
_geom_angle_atom_site_label_1
_geom_angle_atom_site_label_2
_geom_angle_atom_site_label_3
_geom_angle
O5 P1 O4 117.1(2)
O5 P1 O3 106.9(2)
O4 P1 O3 109.5(2)
O5 P1 O6 106.0(2)
O4 P1 O6 109.2(2)
O3 P1 O6 107.8(3)
O10 P2 O7 115.6(2)
O10 P2 O9 109.8(2)
O7 P2 O9 109.0(2)
O10 P2 O8 105.4(2)
O7 P2 O8 109.6(2)
O9 P2 O8 107.1(2)
C20 C18 C17 117.9(6)
C20 C18 C19 122.4(6)
C17 C18 C19 119.7(6)
O1 C23 C24 105.7(5)
O1 C23 H23A 110.6
C24 C23 H23A 110.6
O1 C23 H23B 110.6
C24 C23 H23B 110.6
H23A C23 H23B 108.7
O2 C25 C24 106.0(4)
O2 C25 H25A 110.5
C24 C25 H25A 110.5
O2 C25 H25B 110.5
C24 C25 H25B 110.5
H25A C25 H25B 108.7
C3 C4 C5 120.3(6)
C3 C4 H4 119.9
C5 C4 H4 119.9
N2 C15 C16 109.5(4)
N2 C15 H15A 109.8
C16 C15 H15A 109.8
N2 C15 H15B 109.8
C16 C15 H15B 109.8
H15A C15 H15B 108.2
C7 C6 C5 118.2(6)
C7 C6 C8 123.6(5)
C5 C6 C8 118.1(6)
C17 C16 C22 119.9(5)
C17 C16 C15 120.8(5)
C22 C16 C15 119.1(5)
C21 C20 C18 121.7(6)
C21 C20 H20 119.2
C18 C20 H20 119.2
O1 C22 C16 115.2(5)
O1 C22 C21 124.7(5)
C16 C22 C21 120.2(5)
C9 C10 C11 111.8(5)
C9 C10 H10A 109.3
C11 C10 H10A 109.3
C9 C10 H10B 109.3
C11 C10 H10B 109.3
H10A C10 H10B 107.9
C11 C12 C13 115.1(5)
C11 C12 H12A 108.5
C13 C12 H12A 108.5
C11 C12 H12B 108.5
C13 C12 H12B 108.5
H12A C12 H12B 107.5
C10 C11 C12 115.1(5)
C10 C11 H11A 108.5
C12 C11 H11A 108.5
C10 C11 H11B 108.5
C12 C11 H11B 108.5
H11A C11 H11B 107.5
C14 C13 C12 110.9(5)
C14 C13 H13A 109.5
C12 C13 H13A 109.5
C14 C13 H13B 109.5
C12 C13 H13B 109.5
H13A C13 H13B 108.1
C6 C7 C2 123.3(6)
C6 C7 H7 118.4
C2 C7 H7 118.4
C16 C17 C18 121.1(5)
C16 C17 H17 119.4
C18 C17 H17 119.4
C25 C24 C23 112.7(5)
C25 C24 H24A 109.1
C23 C24 H24A 109.1
C25 C24 H24B 109.1
C23 C24 H24B 109.1
H24A C24 H24B 107.8
C7 C2 C3 117.1(6)
C7 C2 C1 122.0(6)
C3 C2 C1 120.9(6)
C18 C19 H19A 109.5
C18 C19 H19B 109.5
H19A C19 H19B 109.5
C18 C19 H19C 109.5
H19A C19 H19C 109.5
H19B C19 H19C 109.5
O2 C5 C4 126.2(5)
O2 C5 C6 114.3(5)
C4 C5 C6 119.5(6)
C20 C21 C22 119.2(6)
C20 C21 H21 120.4
C22 C21 H21 120.4
N1 C9 C10 112.8(5)
N1 C9 H9A 109.0
C10 C9 H9A 109.0
N1 C9 H9B 109.0
C10 C9 H9B 109.0
H9A C9 H9B 107.8
C4 C3 C2 121.7(6)
C4 C3 H3 119.2
C2 C3 H3 119.2
N1 C8 C6 110.2(5)
N1 C8 H8A 109.6
C6 C8 H8A 109.6
N1 C8 H8B 109.6
C6 C8 H8B 109.6
H8A C8 H8B 108.1
N2 C14 C13 112.9(5)
N2 C14 H14A 109.0
C13 C14 H14A 109.0
N2 C14 H14B 109.0
C13 C14 H14B 109.0
H14A C14 H14B 107.8
C2 C1 H1A 109.5
C2 C1 H1B 109.5
H1A C1 H1B 109.5
C2 C1 H1C 109.5
H1A C1 H1C 109.5
H1B C1 H1C 109.5
C22 O1 C23 118.8(4)
C5 O2 C25 118.1(4)
C14 N2 C15 114.8(4)
C14 N2 H2A 108.6
C15 N2 H2A 108.6
C14 N2 H2B 108.6
C15 N2 H2B 108.6
H2A N2 H2B 107.6
C8 N1 C9 116.6(5)
C8 N1 H1E 108.1
C9 N1 H1E 108.1
C8 N1 H1D 108.1
C9 N1 H1D 108.1
H1E N1 H1D 107.3
P1 O3 H3A 109.5
P1 O6 H6 109.5
P2 O8 H8 109.5
P2 O9 H9 109.5
Cl2 C28 Cl3 108.6(4)
Cl2 C28 Cl1 110.6(4)
Cl3 C28 Cl1 108.7(4)
Cl2 C28 H28 109.6
Cl3 C28 H28 109.6
Cl1 C28 H28 109.6

loop_
_geom_bond_atom_site_label_1
_geom_bond_atom_site_label_2
_geom_bond_distance
P1 O5 1.489(4)
P1 O4 1.517(4)
P1 O3 1.557(4)
P1 O6 1.571(4)
P2 O10 1.489(4)
P2 O7 1.518(4)
P2 O9 1.560(4)
P2 O8 1.568(4)
C18 C20 1.382(8)
C18 C17 1.407(8)
C18 C19 1.518(8)
C23 O1 1.430(7)
C23 C24 1.515(8)
C23 H23A 0.9900
C23 H23B 0.9900
C25 O2 1.441(6)
C25 C24 1.484(8)
C25 H25A 0.9900
C25 H25B 0.9900
C4 C3 1.371(8)
C4 C5 1.383(8)
C4 H4 0.9500
C15 N2 1.500(7)
C15 C16 1.516(8)
C15 H15A 0.9900
C15 H15B 0.9900
C6 C7 1.368(9)
C6 C5 1.427(8)
C6 C8 1.497(9)
C16 C17 1.371(8)
C16 C22 1.386(8)
C20 C21 1.385(8)
C20 H20 0.9500
C22 O1 1.367(7)
C22 C21 1.390(8)
C10 C9 1.500(8)
C10 C11 1.509(8)
C10 H10A 0.9900
C10 H10B 0.9900
C12 C11 1.515(8)
C12 C13 1.533(8)
C12 H12A 0.9900
C12 H12B 0.9900
C11 H11A 0.9900
C11 H11B 0.9900
C13 C14 1.513(8)
C13 H13A 0.9900
C13 H13B 0.9900
C7 C2 1.386(9)
C7 H7 0.9500
C17 H17 0.9500
C24 H24A 0.9900
C24 H24B 0.9900
C2 C3 1.404(8)
C2 C1 1.501(9)
C19 H19A 0.9800
C19 H19B 0.9800
C19 H19C 0.9800
C5 O2 1.351(7)
C21 H21 0.9500
C9 N1 1.498(8)
C9 H9A 0.9900
C9 H9B 0.9900
C3 H3 0.9500
C8 N1 1.490(8)
C8 H8A 0.9900
C8 H8B 0.9900
C14 N2 1.493(7)
C14 H14A 0.9900
C14 H14B 0.9900
C1 H1A 0.9800
C1 H1B 0.9800
C1 H1C 0.9800
N2 H2A 0.9200
N2 H2B 0.9200
N1 H1E 0.9200
N1 H1D 0.9200
O3 H3A 0.8400
O6 H6 0.8400
O8 H8 0.8400
O9 H9 0.8400
C28 Cl2 1.741(8)
C28 Cl3 1.758(8)
C28 Cl1 1.752(7)
C28 H28 1.0000
